data_1552936
loop_
_publ_author_name
'Tao, Kai'
'Donnell, Joseph O''
'Yuan, Hui'
'Haq, Ehtsham U.'
'Guerin, Sarah'
'Shimon, Linda J. W.'
'Xue, Bin'
'Silien, Christophe'
'Cao, Yi'
'Thompson, Damien'
'Yang, Rusen'
'Tofail, Syed A. M.'
'Gazit, Ehud'

_publ_section_title
;
 Accelerated charge transfer in water-layered peptide assemblies.
;
_journal_issue 1
_journal_name_full 'Energy &amp; environmental science'
_journal_page_first 96
_journal_page_last 101
_journal_paper_doi 10.1039/c9ee02875g
_journal_volume 13
_journal_year 2020
_chemical_absolute_configuration syn
_chemical_formula_moiety '2(C22 H22 N4 O3), 7(H2 O)'
_chemical_formula_sum 'C44 H58 N8 O13'
_chemical_formula_weight 906.98
_space_group_crystal_system monoclinic
_space_group_IT_number 5
_space_group_name_Hall 'C 2y'
_space_group_name_H-M_alt 'C 1 2 1'
_atom_sites_solution_hydrogens mixed
_audit_creation_method SHELXL-2016/4
_audit_update_record
;
2018-07-05 deposited with the CCDC.	2019-11-06 downloaded from the CCDC.
;
_cell_angle_alpha 90
_cell_angle_beta 90.6651(12)
_cell_angle_gamma 90
_cell_formula_units_Z 2
_cell_length_a 21.2554(3)
_cell_length_b 5.93942(10)
_cell_length_c 17.7277(3)
_cell_measurement_reflns_used 13304
_cell_measurement_temperature 100(2)
_cell_measurement_theta_max 79.6170
_cell_measurement_theta_min 4.8280
_cell_volume 2237.88(6)
_computing_cell_refinement 'CrysAlisPro 1.171.39.22a (Rigaku OD, 2015)'
_computing_data_collection 'CrysAlisPro 1.171.39.22a (Rigaku OD, 2015)'
_computing_data_reduction 'CrysAlisPro 1.171.39.22a (Rigaku OD, 2015)'
_computing_structure_refinement 'SHELXL-2016/4 (Sheldrick, 2016)'
_computing_structure_solution 'SHELXT-2016/4 (Sheldrick, 2016)'
_diffrn_ambient_temperature 100(2)
_diffrn_measured_fraction_theta_full 0.999
_diffrn_measured_fraction_theta_max 0.989
_diffrn_measurement_device_type 'Rigaku XtaLAB Pro: Kappa dual home/near'
_diffrn_measurement_method 'omega scans'
_diffrn_radiation_type CuK\a
_diffrn_radiation_wavelength 1.54184
_diffrn_reflns_av_R_equivalents 0.0487
_diffrn_reflns_av_unetI/netI 0.0339
_diffrn_reflns_Laue_measured_fraction_full 0.999
_diffrn_reflns_Laue_measured_fraction_max 0.989
_diffrn_reflns_limit_h_max 26
_diffrn_reflns_limit_h_min -22
_diffrn_reflns_limit_k_max 7
_diffrn_reflns_limit_k_min -7
_diffrn_reflns_limit_l_max 22
_diffrn_reflns_limit_l_min -22
_diffrn_reflns_number 17266
_diffrn_reflns_point_group_measured_fraction_full 0.947
_diffrn_reflns_point_group_measured_fraction_max 0.923
_diffrn_reflns_theta_full 67.684
_diffrn_reflns_theta_max 80.184
_diffrn_reflns_theta_min 4.160
_diffrn_source 'fine-focus sealed X-ray tube'
_exptl_absorpt_coefficient_mu 0.834
_exptl_absorpt_correction_T_max 1.00000
_exptl_absorpt_correction_T_min 0.28413
_exptl_absorpt_correction_type multi-scan
_exptl_absorpt_process_details
;
CrysAlisPro 1.171.39.22a (Rigaku Oxford Diffraction, 2015)
Empirical absorption correction using spherical harmonics,
 implemented in SCALE3 ABSPACK scaling algorithm.
;
_exptl_crystal_colour colorless
_exptl_crystal_density_diffrn 1.346
_exptl_crystal_description needle
_exptl_crystal_F_000 964
_exptl_crystal_size_max 0.2
_exptl_crystal_size_mid 0.04
_exptl_crystal_size_min 0.04
_refine_diff_density_max 0.294
_refine_diff_density_min -0.335
_refine_diff_density_rms 0.052
_refine_ls_abs_structure_details
;
 Flack x determined using 1745 quotients [(I+)-(I-)]/[(I+)+(I-)]
 (Parsons, Flack and Wagner, Acta Cryst. B69 (2013) 249-259).
;
_refine_ls_extinction_method none
_refine_ls_goodness_of_fit_ref 1.154
_refine_ls_hydrogen_treatment mixed
_refine_ls_matrix_type full
_refine_ls_number_parameters 309
_refine_ls_number_reflns 4524
_refine_ls_number_restraints 1
_refine_ls_restrained_S_all 1.153
_refine_ls_R_factor_all 0.0431
_refine_ls_R_factor_gt 0.0422
_refine_ls_shift/su_max 0.001
_refine_ls_shift/su_mean 0.000
_refine_ls_structure_factor_coef Fsqd
_refine_ls_weighting_details 'w=1/[\s^2^(Fo^2^)+(0.0601P)^2^+1.8815P] where P=(Fo^2^+2Fc^2^)/3'
_refine_ls_weighting_scheme calc
_refine_ls_wR_factor_gt 0.1168
_refine_ls_wR_factor_ref 0.1174
_reflns_Friedel_coverage 0.698
_reflns_Friedel_fraction_full 0.882
_reflns_Friedel_fraction_max 0.842
_reflns_number_gt 4381
_reflns_number_total 4524
_reflns_threshold_expression 'I > 2\s(I)'
_cod_data_source_file c9ee02875g2.cif
_cod_data_source_block linear-ld-WW
_cod_depositor_comments 'Adding full bibliography for 1552936--1552937.cif.'
_cod_original_sg_symbol_H-M 'C 2'
_cod_database_code 1552936
_shelx_shelxl_version_number 2016/4
_shelx_space_group_comment
;
The symmetry employed for this shelxl refinement is uniquely defined
by the following loop, which should always be used as a source of
symmetry information in preference to the above space-group names.
They are only intended as comments.
;

loop_
_space_group_symop_operation_xyz
'x, y, z'
'-x, y, -z'
'x+1/2, y+1/2, z'
'-x+1/2, y+1/2, -z'

loop_
_atom_site_label
_atom_site_type_symbol
_atom_site_fract_x
_atom_site_fract_y
_atom_site_fract_z
_atom_site_U_iso_or_equiv
_atom_site_adp_type
_atom_site_occupancy
_atom_site_site_symmetry_order
_atom_site_calc_flag
_atom_site_refinement_flags_posn
_atom_site_refinement_flags_adp
_atom_site_refinement_flags_occupancy
O1 O 0.63045(9) 0.5659(4) 0.86437(11) 0.0187(4) Uani 1 1 d . . .
O2 O 0.78008(8) 0.6481(4) 0.84798(11) 0.0178(4) Uani 1 1 d . . .
O3 O 0.74535(9) 0.9487(3) 0.78524(11) 0.0185(4) Uani 1 1 d . . .
N1 N 0.59972(10) 0.1825(4) 0.93805(13) 0.0174(5) Uani 1 1 d . . .
H1A H 0.564489 0.269571 0.937089 0.021 Uiso 1 1 calc R U .
H1B H 0.629407 0.247922 0.968265 0.021 Uiso 1 1 calc R U .
H1C H 0.590116 0.043752 0.956381 0.021 Uiso 1 1 calc R U .
N2 N 0.68753(9) 0.3839(4) 0.77614(12) 0.0154(4) Uani 1 1 d . . .
H2 H 0.699862 0.253146 0.758284 0.019 Uiso 1 1 calc R U .
N3 N 0.41138(10) 0.2663(5) 0.82633(14) 0.0247(6) Uani 1 1 d . . .
H3 H 0.373232 0.259899 0.844981 0.030 Uiso 1 1 calc R U .
N4 N 0.72184(11) 0.0519(5) 0.55038(14) 0.0229(5) Uani 1 1 d . . .
H4 H 0.744162 -0.001168 0.514360 0.027 Uiso 1 1 d R U .
C1 C 0.62446(11) 0.1602(5) 0.86034(15) 0.0166(5) Uani 1 1 d . . .
H1 H 0.661279 0.055412 0.862218 0.020 Uiso 1 1 calc R U .
C2 C 0.64777(11) 0.3896(5) 0.83467(14) 0.0150(5) Uani 1 1 d . . .
C3 C 0.57424(12) 0.0574(5) 0.80698(16) 0.0195(6) Uani 1 1 d . . .
H3A H 0.591425 0.052969 0.755338 0.023 Uiso 1 1 calc R U .
H3B H 0.566416 -0.099898 0.822752 0.023 Uiso 1 1 calc R U .
C4 C 0.51267(12) 0.1799(5) 0.80448(15) 0.0191(6) Uani 1 1 d . . .
C5 C 0.49656(11) 0.3776(5) 0.76175(15) 0.0191(5) Uani 1 1 d . . .
C6 C 0.52879(12) 0.5153(5) 0.71039(16) 0.0201(6) Uani 1 1 d . . .
H6 H 0.571232 0.483622 0.697976 0.024 Uiso 1 1 calc R U .
C7 C 0.49818(13) 0.6962(5) 0.67839(16) 0.0222(6) Uani 1 1 d . . .
H7 H 0.519880 0.790076 0.643949 0.027 Uiso 1 1 calc R U .
C8 C 0.43491(13) 0.7446(6) 0.69598(16) 0.0251(6) Uani 1 1 d . . .
H8 H 0.415071 0.872460 0.674013 0.030 Uiso 1 1 calc R U .
C9 C 0.40156(13) 0.6099(6) 0.74434(17) 0.0253(7) Uani 1 1 d . . .
H9 H 0.358762 0.640729 0.755235 0.030 Uiso 1 1 calc R U .
C10 C 0.43268(12) 0.4259(6) 0.77695(16) 0.0210(6) Uani 1 1 d . . .
C11 C 0.45949(13) 0.1174(5) 0.84194(17) 0.0218(6) Uani 1 1 d . . .
H11 H 0.456241 -0.010056 0.874030 0.026 Uiso 1 1 calc R U .
C12 C 0.71039(12) 0.5900(5) 0.74199(14) 0.0152(5) Uani 1 1 d . . .
H12 H 0.673817 0.676224 0.720857 0.018 Uiso 1 1 calc R U .
C13 C 0.74720(11) 0.7419(5) 0.79717(14) 0.0146(5) Uani 1 1 d . . .
C14 C 0.75580(12) 0.5324(5) 0.67743(15) 0.0173(5) Uani 1 1 d . . .
H14A H 0.766475 0.673136 0.650523 0.021 Uiso 1 1 calc R U .
H14B H 0.795220 0.471697 0.699677 0.021 Uiso 1 1 calc R U .
C15 C 0.73052(12) 0.3654(5) 0.62104(15) 0.0174(5) Uani 1 1 d . . .
C16 C 0.67667(12) 0.3902(5) 0.57154(15) 0.0181(6) Uani 1 1 d . . .
C17 C 0.63268(12) 0.5632(6) 0.55673(16) 0.0211(6) Uani 1 1 d . . .
H17 H 0.633638 0.698856 0.585121 0.025 Uiso 1 1 calc R U .
C18 C 0.58848(13) 0.5320(6) 0.50061(17) 0.0263(7) Uani 1 1 d . . .
H18 H 0.559132 0.648832 0.490091 0.032 Uiso 1 1 calc R U .
C19 C 0.58546(14) 0.3321(6) 0.45829(18) 0.0286(7) Uani 1 1 d . . .
H19 H 0.554032 0.316167 0.420120 0.034 Uiso 1 1 calc R U .
C20 C 0.62736(14) 0.1588(6) 0.47127(17) 0.0265(6) Uani 1 1 d . . .
H20 H 0.625429 0.023264 0.442898 0.032 Uiso 1 1 calc R U .
C21 C 0.67288(13) 0.1908(5) 0.52795(16) 0.0204(6) Uani 1 1 d . . .
C22 C 0.75647(12) 0.1607(5) 0.60560(15) 0.0194(6) Uani 1 1 d . . .
H22 H 0.793143 0.101539 0.629472 0.023 Uiso 1 1 calc R U .
O4 O 0.500000 0.4550(5) 1.000000 0.0225(6) Uani 1 2 d GS T P
H4V H 0.528360 0.583480 1.014709 0.02(2) Uiso 0.5 1 d G . P
H4W H 0.533869 0.517205 1.021362 0.05(4) Uiso 0.5 1 d G . P
O5 O 0.70845(9) 0.3078(4) 1.00625(12) 0.0236(5) Uani 1 1 d G . .
H5V H 0.714615 0.260919 1.051043 0.035 Uiso 1 1 d G U .
H5W H 0.736729 0.255173 0.977711 0.035 Uiso 1 1 d G U .
O6 O 0.60369(9) 0.7434(4) 1.00424(11) 0.0201(4) Uani 1 1 d G . .
H6V H 0.633685 0.725078 1.035829 0.030 Uiso 1 1 d G U .
H6W H 0.615684 0.675057 0.964812 0.030 Uiso 1 1 d G U .
O7 O 0.79839(9) 0.2287(4) 0.89632(11) 0.0212(4) Uani 1 1 d G . .
H7V H 0.789561 0.352219 0.874451 0.032 Uiso 1 1 d G U .
H7W H 0.786349 0.127876 0.865341 0.032 Uiso 1 1 d G U .

loop_
_atom_site_aniso_label
_atom_site_aniso_U_11
_atom_site_aniso_U_22
_atom_site_aniso_U_33
_atom_site_aniso_U_23
_atom_site_aniso_U_13
_atom_site_aniso_U_12
O1 0.0176(9) 0.0186(10) 0.0201(9) -0.0012(8) 0.0067(7) 0.0007(8)
O2 0.0148(8) 0.0194(10) 0.0192(9) 0.0011(8) 0.0009(7) -0.0011(7)
O3 0.0174(8) 0.0141(10) 0.0240(10) -0.0008(8) 0.0040(7) -0.0003(7)
N1 0.0146(10) 0.0181(13) 0.0198(11) 0.0029(9) 0.0059(8) 0.0003(8)
N2 0.0131(9) 0.0179(12) 0.0154(10) -0.0005(9) 0.0057(7) -0.0001(8)
N3 0.0113(10) 0.0353(16) 0.0277(12) 0.0040(11) 0.0057(9) -0.0002(9)
N4 0.0236(11) 0.0239(14) 0.0214(12) -0.0057(10) 0.0065(9) 0.0008(10)
C1 0.0127(11) 0.0187(14) 0.0184(12) 0.0003(11) 0.0053(9) 0.0014(10)
C2 0.0101(10) 0.0192(14) 0.0159(12) 0.0000(10) 0.0017(8) 0.0028(10)
C3 0.0163(12) 0.0198(14) 0.0225(13) -0.0019(11) 0.0040(10) -0.0022(10)
C4 0.0148(12) 0.0231(15) 0.0194(12) -0.0004(11) 0.0026(9) -0.0024(10)
C5 0.0124(11) 0.0252(15) 0.0198(13) -0.0029(12) 0.0026(9) -0.0013(10)
C6 0.0130(11) 0.0279(16) 0.0196(13) -0.0008(11) 0.0027(9) -0.0014(10)
C7 0.0210(12) 0.0257(17) 0.0200(13) 0.0023(12) 0.0019(10) -0.0025(11)
C8 0.0216(13) 0.0317(17) 0.0218(14) -0.0004(13) -0.0011(10) 0.0067(12)
C9 0.0162(12) 0.039(2) 0.0206(14) -0.0023(12) 0.0018(10) 0.0071(11)
C10 0.0120(11) 0.0299(17) 0.0212(13) -0.0008(12) 0.0030(9) 0.0000(10)
C11 0.0173(12) 0.0246(16) 0.0237(14) 0.0025(11) 0.0034(10) -0.0031(10)
C12 0.0127(10) 0.0166(13) 0.0165(12) 0.0003(10) 0.0045(9) -0.0003(9)
C13 0.0114(10) 0.0168(13) 0.0157(11) -0.0011(10) 0.0067(8) 0.0006(9)
C14 0.0137(11) 0.0218(15) 0.0165(12) 0.0010(11) 0.0054(9) -0.0011(10)
C15 0.0167(11) 0.0189(14) 0.0167(12) -0.0003(11) 0.0070(9) 0.0000(10)
C16 0.0165(11) 0.0212(15) 0.0166(12) -0.0026(11) 0.0065(9) -0.0031(11)
C17 0.0181(12) 0.0238(16) 0.0215(14) 0.0013(12) 0.0081(10) 0.0010(11)
C18 0.0188(13) 0.0323(19) 0.0280(15) 0.0059(13) 0.0018(11) -0.0007(12)
C19 0.0226(13) 0.038(2) 0.0247(15) 0.0005(14) -0.0006(11) -0.0035(13)
C20 0.0268(14) 0.0325(18) 0.0202(13) -0.0074(13) 0.0042(11) -0.0057(13)
C21 0.0194(12) 0.0219(16) 0.0199(13) -0.0018(11) 0.0057(10) -0.0023(10)
C22 0.0171(12) 0.0227(15) 0.0187(13) 0.0005(11) 0.0048(9) 0.0025(10)
O4 0.0154(12) 0.0219(16) 0.0302(16) 0.000 0.0068(11) 0.000
O5 0.0208(9) 0.0313(13) 0.0189(10) -0.0005(8) 0.0046(7) 0.0011(8)
O6 0.0169(8) 0.0233(11) 0.0202(9) -0.0018(8) 0.0026(7) 0.0003(8)
O7 0.0227(9) 0.0200(11) 0.0210(9) 0.0012(8) 0.0009(7) 0.0000(8)

loop_
_atom_type_symbol
_atom_type_description
_atom_type_scat_dispersion_real
_atom_type_scat_dispersion_imag
_atom_type_scat_source
C C 0.0181 0.0091 'International Tables Vol C Tables 4.2.6.8 and 6.1.1.4'
N N 0.0311 0.0180 'International Tables Vol C Tables 4.2.6.8 and 6.1.1.4'
O O 0.0492 0.0322 'International Tables Vol C Tables 4.2.6.8 and 6.1.1.4'
H H 0.0000 0.0000 'International Tables Vol C Tables 4.2.6.8 and 6.1.1.4'

loop_
_geom_angle_atom_site_label_1
_geom_angle_atom_site_label_2
_geom_angle_atom_site_label_3
_geom_angle
C1 N1 H1A 109.5
C1 N1 H1B 109.5
H1A N1 H1B 109.5
C1 N1 H1C 109.5
H1A N1 H1C 109.5
H1B N1 H1C 109.5
C2 N2 C12 121.1(2)
C2 N2 H2 119.5
C12 N2 H2 119.5
C10 N3 C11 108.8(2)
C10 N3 H3 125.6
C11 N3 H3 125.6
C22 N4 C21 108.6(3)
C22 N4 H4 113.9
C21 N4 H4 115.2
N1 C1 C2 108.5(2)
N1 C1 C3 110.7(2)
C2 C1 C3 113.3(2)
N1 C1 H1 108.0
C2 C1 H1 108.0
C3 C1 H1 108.0
O1 C2 N2 123.0(3)
O1 C2 C1 122.3(2)
N2 C2 C1 114.7(2)
C4 C3 C1 115.1(2)
C4 C3 H3A 108.5
C1 C3 H3A 108.5
C4 C3 H3B 108.5
C1 C3 H3B 108.5
H3A C3 H3B 107.5
C11 C4 C5 106.5(2)
C11 C4 C3 125.5(3)
C5 C4 C3 128.0(2)
C6 C5 C10 118.7(3)
C6 C5 C4 134.5(2)
C10 C5 C4 106.8(2)
C7 C6 C5 119.3(3)
C7 C6 H6 120.3
C5 C6 H6 120.3
C6 C7 C8 121.0(3)
C6 C7 H7 119.5
C8 C7 H7 119.5
C9 C8 C7 121.2(3)
C9 C8 H8 119.4
C7 C8 H8 119.4
C8 C9 C10 117.9(3)
C8 C9 H9 121.1
C10 C9 H9 121.1
N3 C10 C9 130.2(2)
N3 C10 C5 107.8(3)
C9 C10 C5 122.0(3)
C4 C11 N3 110.1(3)
C4 C11 H11 124.9
N3 C11 H11 124.9
N2 C12 C13 113.6(2)
N2 C12 C14 109.7(2)
C13 C12 C14 106.5(2)
N2 C12 H12 109.0
C13 C12 H12 109.0
C14 C12 H12 109.0
O3 C13 O2 124.9(3)
O3 C13 C12 117.1(2)
O2 C13 C12 117.9(2)
C15 C14 C12 114.7(2)
C15 C14 H14A 108.6
C12 C14 H14A 108.6
C15 C14 H14B 108.6
C12 C14 H14B 108.6
H14A C14 H14B 107.6
C22 C15 C16 106.8(3)
C22 C15 C14 125.4(3)
C16 C15 C14 127.8(3)
C17 C16 C21 118.3(3)
C17 C16 C15 135.0(3)
C21 C16 C15 106.7(2)
C18 C17 C16 118.9(3)
C18 C17 H17 120.6
C16 C17 H17 120.6
C17 C18 C19 121.8(3)
C17 C18 H18 119.1
C19 C18 H18 119.1
C20 C19 C18 121.1(3)
C20 C19 H19 119.5
C18 C19 H19 119.5
C19 C20 C21 117.3(3)
C19 C20 H20 121.4
C21 C20 H20 121.4
N4 C21 C20 129.6(3)
N4 C21 C16 107.7(2)
C20 C21 C16 122.7(3)
C15 C22 N4 110.3(3)
C15 C22 H22 124.9
N4 C22 H22 124.9
H4V O4 H4W 25.1
H5V O5 H5W 109.5
H6V O6 H6W 104.5
H7V O7 H7W 104.5

loop_
_geom_bond_atom_site_label_1
_geom_bond_atom_site_label_2
_geom_bond_distance
O1 C2 1.230(3)
O2 C13 1.263(3)
O3 C13 1.247(4)
N1 C1 1.486(3)
N1 H1A 0.9100
N1 H1B 0.9100
N1 H1C 0.9100
N2 C2 1.346(3)
N2 C12 1.452(3)
N2 H2 0.8800
N3 C10 1.371(4)
N3 C11 1.377(4)
N3 H3 0.8800
N4 C22 1.379(4)
N4 C21 1.383(4)
N4 H4 0.8598
C1 C2 1.522(4)
C1 C3 1.544(4)
C1 H1 1.0000
C3 C4 1.497(4)
C3 H3A 0.9900
C3 H3B 0.9900
C4 C11 1.369(4)
C4 C5 1.437(4)
C5 C6 1.408(4)
C5 C10 1.417(3)
C6 C7 1.375(4)
C6 H6 0.9500
C7 C8 1.414(4)
C7 H7 0.9500
C8 C9 1.376(5)
C8 H8 0.9500
C9 C10 1.399(4)
C9 H9 0.9500
C11 H11 0.9500
C12 C13 1.538(4)
C12 C14 1.544(3)
C12 H12 1.0000
C14 C15 1.503(4)
C14 H14A 0.9900
C14 H14B 0.9900
C15 C22 1.364(4)
C15 C16 1.442(4)
C16 C17 1.412(4)
C16 C21 1.416(4)
C17 C18 1.373(4)
C17 H17 0.9500
C18 C19 1.406(5)
C18 H18 0.9500
C19 C20 1.379(5)
C19 H19 0.9500
C20 C21 1.400(4)
C20 H20 0.9500
C22 H22 0.9500
O4 H4V 1.0050
O4 H4W 0.8898
O5 H5V 0.8502
O5 H5W 0.8497
O6 H6V 0.8506
O6 H6W 0.8501
O7 H7V 0.8497
O7 H7W 0.8499

loop_
_geom_torsion_atom_site_label_1
_geom_torsion_atom_site_label_2
_geom_torsion_atom_site_label_3
_geom_torsion_atom_site_label_4
_geom_torsion
C12 N2 C2 O1 -2.9(4)
C12 N2 C2 C1 175.8(2)
N1 C1 C2 O1 -20.1(3)
C3 C1 C2 O1 103.3(3)
N1 C1 C2 N2 161.3(2)
C3 C1 C2 N2 -75.3(3)
N1 C1 C3 C4 55.1(3)
C2 C1 C3 C4 -67.0(3)
C1 C3 C4 C11 -100.4(3)
C1 C3 C4 C5 81.8(4)
C11 C4 C5 C6 -177.1(3)
C3 C4 C5 C6 1.1(5)
C11 C4 C5 C10 0.6(3)
C3 C4 C5 C10 178.8(3)
C10 C5 C6 C7 2.0(4)
C4 C5 C6 C7 179.5(3)
C5 C6 C7 C8 -0.4(4)
C6 C7 C8 C9 -1.4(5)
C7 C8 C9 C10 1.4(5)
C11 N3 C10 C9 179.5(3)
C11 N3 C10 C5 -0.8(3)
C8 C9 C10 N3 180.0(3)
C8 C9 C10 C5 0.3(5)
C6 C5 C10 N3 178.2(3)
C4 C5 C10 N3 0.1(3)
C6 C5 C10 C9 -2.1(4)
C4 C5 C10 C9 179.8(3)
C5 C4 C11 N3 -1.1(3)
C3 C4 C11 N3 -179.3(3)
C10 N3 C11 C4 1.2(4)
C2 N2 C12 C13 60.0(3)
C2 N2 C12 C14 179.0(2)
N2 C12 C13 O3 -150.3(2)
C14 C12 C13 O3 88.8(3)
N2 C12 C13 O2 34.1(3)
C14 C12 C13 O2 -86.8(3)
N2 C12 C14 C15 51.0(3)
C13 C12 C14 C15 174.2(2)
C12 C14 C15 C22 -119.3(3)
C12 C14 C15 C16 63.0(4)
C22 C15 C16 C17 -176.1(3)
C14 C15 C16 C17 2.0(5)
C22 C15 C16 C21 0.5(3)
C14 C15 C16 C21 178.5(2)
C21 C16 C17 C18 -0.4(4)
C15 C16 C17 C18 175.8(3)
C16 C17 C18 C19 0.8(4)
C17 C18 C19 C20 -0.4(5)
C18 C19 C20 C21 -0.2(4)
C22 N4 C21 C20 176.5(3)
C22 N4 C21 C16 -1.0(3)
C19 C20 C21 N4 -176.7(3)
C19 C20 C21 C16 0.5(4)
C17 C16 C21 N4 177.6(2)
C15 C16 C21 N4 0.3(3)
C17 C16 C21 C20 -0.2(4)
C15 C16 C21 C20 -177.4(3)
C16 C15 C22 N4 -1.1(3)
C14 C15 C22 N4 -179.2(2)
C21 N4 C22 C15 1.3(3)
